data_2216831
loop_
_publ_author_name
'Li-Ping Han'
'Bin Li'
'Jie Liu'
'Qing-Chun Liu'

_publ_section_title <i>N</i>-Phenyl-<i>N</i>-{4-[5-(2-phenyl-3-pyridyl)-1,3,4-oxadiazol-2-yl]phenyl}aniline
_journal_coeditor_code XU2340
_journal_issue 12
_journal_name_full 'Acta Crystallographica Section E'
_journal_page_first o4780
_journal_page_last o4780
_journal_paper_doi 10.1107/S1600536807058382
_journal_volume 63
_journal_year 2007
_chemical_formula_iupac 'C31 H22 N4 O'
_chemical_formula_moiety 'C31 H22 N4 O'
_chemical_formula_sum 'C31 H22 N4 O'
_chemical_formula_weight 466.53
_chemical_name_systematic
;
N-Phenyl-N-{4-[5-(2-phenyl-3-pyridyl)-1,3,4-oxadiazol-2-yl]phenyl}aniline
;
_space_group_IT_number 2
_symmetry_cell_setting triclinic
_symmetry_space_group_name_Hall '-P 1'
_symmetry_space_group_name_H-M 'P -1'
_atom_sites_solution_hydrogens geom
_atom_sites_solution_primary direct
_atom_sites_solution_secondary difmap
_audit_creation_method SHELXL-97
_cell_angle_alpha 90.8820(9)
_cell_angle_beta 110.0740(9)
_cell_angle_gamma 92.2210(9)
_cell_formula_units_Z 2
_cell_length_a 9.7220(5)
_cell_length_b 10.8380(5)
_cell_length_c 12.1740(6)
_cell_measurement_reflns_used 3377
_cell_measurement_temperature 293(2)
_cell_measurement_theta_max 28.5
_cell_measurement_theta_min 1.8
_cell_volume 1203.34(10)
_computing_cell_refinement 'SAINT (Bruker, 1999)'
_computing_data_collection 'SMART (Bruker, 1997)'
_computing_data_reduction 'SAINT (Bruker, 1999)'
_computing_molecular_graphics 'SHELXTL-Plus (Sheldrick, 1990)'
_computing_publication_material 'SHELXL97 (Sheldrick, 1997)'
_computing_structure_refinement 'SHELXL97 (Sheldrick, 1997)'
_computing_structure_solution 'SHELXS97 (Sheldrick, 1997)'
_diffrn_ambient_temperature 293(2)
_diffrn_detector_area_resol_mean 10.0
_diffrn_measured_fraction_theta_full 0.990
_diffrn_measured_fraction_theta_max 0.912
_diffrn_measurement_device_type 'Bruker APEX CCD area-detector'
_diffrn_measurement_method '\f and \w scans'
_diffrn_radiation_monochromator graphite
_diffrn_radiation_source 'fine-focus sealed tube'
_diffrn_radiation_type MoK\a
_diffrn_radiation_wavelength 0.71069
_diffrn_reflns_av_R_equivalents 0.0251
_diffrn_reflns_av_sigmaI/netI 0.0536
_diffrn_reflns_limit_h_max 8
_diffrn_reflns_limit_h_min -12
_diffrn_reflns_limit_k_max 14
_diffrn_reflns_limit_k_min -14
_diffrn_reflns_limit_l_max 16
_diffrn_reflns_limit_l_min -15
_diffrn_reflns_number 7506
_diffrn_reflns_theta_full 25.00
_diffrn_reflns_theta_max 28.45
_diffrn_reflns_theta_min 1.78
_diffrn_standards_interval_count 0
_diffrn_standards_interval_time 0
_diffrn_standards_number 0
_exptl_absorpt_coefficient_mu 0.080
_exptl_absorpt_correction_type none
_exptl_crystal_colour colorless
_exptl_crystal_density_diffrn 1.288
_exptl_crystal_density_method 'not measured'
_exptl_crystal_description block
_exptl_crystal_F_000 488
_exptl_crystal_size_max 0.40
_exptl_crystal_size_mid 0.30
_exptl_crystal_size_min 0.25
_refine_diff_density_max 0.150
_refine_diff_density_min -0.220
_refine_ls_extinction_method none
_refine_ls_goodness_of_fit_ref 1.016
_refine_ls_hydrogen_treatment constr
_refine_ls_matrix_type full
_refine_ls_number_parameters 325
_refine_ls_number_reflns 5527
_refine_ls_number_restraints 0
_refine_ls_restrained_S_all 1.016
_refine_ls_R_factor_all 0.0917
_refine_ls_R_factor_gt 0.0519
_refine_ls_shift/su_max 0.000
_refine_ls_shift/su_mean 0.000
_refine_ls_structure_factor_coef Fsqd
_refine_ls_weighting_details 'calc w=1/[\s^2^(Fo^2^)+(0.0567P)^2^+0.0144P] where P=(Fo^2^+2Fc^2^)/3'
_refine_ls_weighting_scheme calc
_refine_ls_wR_factor_gt 0.1120
_refine_ls_wR_factor_ref 0.1331
_reflns_number_gt 3377
_reflns_number_total 5527
_reflns_threshold_expression I>2\s(I)
_cod_data_source_file xu2340.cif
_cod_data_source_block I
_cod_depositor_comments
;
The following automatic conversions were performed:
'_symmetry_cell_setting' value 'Triclinic' changed to 'triclinic'
according to '/home/saulius/struct/CIF-dictionaries/cif_core.dic'
dictionary named 'cif_core.dic' version 2.4.1 from 2010-06-29.

Automatic conversion script
Id: cif_fix_enum 1527 2010-12-29 10:47:43Z saulius 

The following automatic conversions were performed:

'_symmetry_cell_setting' value 'Triclinic' changed to 'triclinic'
according to /home/saulius/struct/CIF-dictionaries/cif_core.dic
dictionary named 'cif_core.dic' version 2.4.1 from 2010-06-29.

Automatic conversion script
Id: cif_fix_values 1715 2011-07-08 13:25:40Z adriana 
;
_cod_database_code 2216831
_cod_database_fobs_code 2216831

loop_
_symmetry_equiv_pos_as_xyz
'x, y, z'
'-x, -y, -z'

loop_
_atom_site_type_symbol
_atom_site_label
_atom_site_fract_x
_atom_site_fract_y
_atom_site_fract_z
_atom_site_U_iso_or_equiv
_atom_site_adp_type
_atom_site_calc_flag
_atom_site_refinement_flags
_atom_site_occupancy
C C1 0.1710(2) 0.31142(18) 1.12588(17) 0.0546(5) Uani d . 1
H H1 0.0890 0.3413 1.1383 0.066 Uiso calc R 1
C C2 0.2916(3) 0.2818(2) 1.21994(19) 0.0712(6) Uani d . 1
H H2 0.2906 0.2916 1.2957 0.085 Uiso calc R 1
C C3 0.4131(2) 0.2380(2) 1.2020(2) 0.0795(7) Uani d . 1
H H3 0.4945 0.2189 1.2655 0.095 Uiso calc R 1
C C4 0.4140(2) 0.2223(2) 1.0903(2) 0.0717(7) Uani d . 1
H H4 0.4962 0.1922 1.0783 0.086 Uiso calc R 1
C C5 0.2938(2) 0.25082(18) 0.99541(18) 0.0574(5) Uani d . 1
H H5 0.2945 0.2392 0.9198 0.069 Uiso calc R 1
C C6 0.17242(19) 0.29668(16) 1.01353(16) 0.0448(4) Uani d . 1
C C7 -0.0953(2) 0.13836(18) 0.91380(18) 0.0575(5) Uani d . 1
H H7 -0.0108 0.0950 0.9264 0.069 Uiso calc R 1
C C8 -0.2251(3) 0.0759(2) 0.9030(2) 0.0742(7) Uani d . 1
H H8 -0.2278 -0.0096 0.9085 0.089 Uiso calc R 1
C C9 -0.3506(2) 0.1380(3) 0.88446(19) 0.0769(7) Uani d . 1
H H9 -0.4387 0.0951 0.8756 0.092 Uiso calc R 1
C C10 -0.3450(2) 0.2646(2) 0.87899(19) 0.0701(7) Uani d . 1
H H10 -0.4295 0.3076 0.8680 0.084 Uiso calc R 1
C C11 -0.2153(2) 0.32875(19) 0.88964(17) 0.0554(5) Uani d . 1
H H11 -0.2126 0.4144 0.8859 0.067 Uiso calc R 1
C C12 -0.08951(19) 0.26537(17) 0.90593(15) 0.0437(4) Uani d . 1
C C13 0.05914(18) 0.41427(15) 0.83651(15) 0.0416(4) Uani d . 1
C C14 0.18425(19) 0.49327(16) 0.86272(15) 0.0470(4) Uani d . 1
H H14 0.2598 0.4874 0.9340 0.056 Uiso calc R 1
C C15 0.19715(19) 0.57934(16) 0.78471(15) 0.0465(4) Uani d . 1
H H15 0.2820 0.6299 0.8036 0.056 Uiso calc R 1
C C16 0.08545(18) 0.59220(16) 0.67801(15) 0.0419(4) Uani d . 1
C C17 -0.03949(18) 0.51404(16) 0.65130(15) 0.0434(4) Uani d . 1
H H17 -0.1155 0.5216 0.5806 0.052 Uiso calc R 1
C C18 -0.05244(19) 0.42562(16) 0.72790(15) 0.0439(4) Uani d . 1
H H18 -0.1358 0.3731 0.7074 0.053 Uiso calc R 1
C C19 0.10460(18) 0.68373(15) 0.59788(15) 0.0413(4) Uani d . 1
C C20 0.04367(18) 0.81628(16) 0.46433(15) 0.0409(4) Uani d . 1
C C21 -0.04570(19) 0.89590(15) 0.37367(15) 0.0413(4) Uani d . 1
C C22 0.0314(2) 0.98177(18) 0.33002(17) 0.0536(5) Uani d . 1
H H22 0.1333 0.9835 0.3562 0.064 Uiso calc R 1
C C23 -0.0430(2) 1.06349(18) 0.24852(18) 0.0601(5) Uani d . 1
H H23 0.0069 1.1208 0.2181 0.072 Uiso calc R 1
C C24 -0.1932(2) 1.05845(19) 0.21310(18) 0.0596(5) Uani d . 1
H H24 -0.2436 1.1145 0.1583 0.072 Uiso calc R 1
C C25 -0.19941(18) 0.89634(16) 0.33163(15) 0.0428(4) Uani d . 1
C C26 -0.29814(18) 0.81137(17) 0.36889(15) 0.0459(4) Uani d . 1
C C27 -0.2998(2) 0.68467(18) 0.35371(17) 0.0532(5) Uani d . 1
H H27 -0.2340 0.6500 0.3232 0.064 Uiso calc R 1
C C28 -0.3985(2) 0.6089(2) 0.3835(2) 0.0697(6) Uani d . 1
H H28 -0.3996 0.5237 0.3724 0.084 Uiso calc R 1
C C29 -0.4950(2) 0.6600(3) 0.4296(2) 0.0796(8) Uani d . 1
H H29 -0.5610 0.6090 0.4501 0.096 Uiso calc R 1
C C30 -0.4945(2) 0.7848(3) 0.4455(2) 0.0796(7) Uani d . 1
H H30 -0.5598 0.8185 0.4771 0.096 Uiso calc R 1
C C31 -0.3970(2) 0.8619(2) 0.41461(18) 0.0620(6) Uani d . 1
H H31 -0.3979 0.9471 0.4245 0.074 Uiso calc R 1
N N1 0.04653(15) 0.32771(14) 0.91669(13) 0.0475(4) Uani d . 1
N N2 0.22489(16) 0.72776(15) 0.58904(14) 0.0552(4) Uani d . 1
N N3 0.18459(16) 0.81617(15) 0.50184(14) 0.0547(4) Uani d . 1
N N4 -0.27100(17) 0.97835(15) 0.25235(14) 0.0554(4) Uani d . 1
O O1 -0.01557(12) 0.73448(10) 0.52130(10) 0.0426(3) Uani d . 1

loop_
_atom_site_aniso_label
_atom_site_aniso_U_11
_atom_site_aniso_U_22
_atom_site_aniso_U_33
_atom_site_aniso_U_12
_atom_site_aniso_U_13
_atom_site_aniso_U_23
C1 0.0568(12) 0.0575(12) 0.0469(12) -0.0024(9) 0.0146(9) 0.0071(9)
C2 0.0694(15) 0.0828(16) 0.0474(13) -0.0075(12) 0.0030(11) 0.0116(11)
C3 0.0535(14) 0.0858(17) 0.0736(17) -0.0101(12) -0.0106(12) 0.0291(14)
C4 0.0384(11) 0.0771(15) 0.0934(19) 0.0034(10) 0.0136(12) 0.0235(14)
C5 0.0469(11) 0.0649(13) 0.0613(13) 0.0067(9) 0.0189(10) 0.0134(10)
C6 0.0401(10) 0.0440(10) 0.0459(11) -0.0032(8) 0.0095(8) 0.0108(8)
C7 0.0551(12) 0.0544(12) 0.0593(13) -0.0032(9) 0.0153(10) 0.0051(10)
C8 0.0683(15) 0.0678(15) 0.0747(16) -0.0201(12) 0.0118(12) 0.0078(12)
C9 0.0526(14) 0.108(2) 0.0598(14) -0.0274(13) 0.0084(11) 0.0191(13)
C10 0.0426(12) 0.1054(19) 0.0642(15) 0.0057(12) 0.0197(10) 0.0209(13)
C11 0.0494(11) 0.0633(12) 0.0561(12) 0.0046(9) 0.0207(9) 0.0108(10)
C12 0.0405(10) 0.0534(11) 0.0365(10) -0.0012(8) 0.0125(8) 0.0075(8)
C13 0.0413(10) 0.0436(10) 0.0395(10) 0.0024(8) 0.0130(8) 0.0044(8)
C14 0.0414(10) 0.0513(11) 0.0404(10) -0.0021(8) 0.0042(8) 0.0063(9)
C15 0.0419(10) 0.0478(10) 0.0454(11) -0.0052(8) 0.0098(8) 0.0056(9)
C16 0.0415(10) 0.0425(10) 0.0419(10) 0.0024(8) 0.0143(8) 0.0057(8)
C17 0.0395(9) 0.0511(10) 0.0366(10) 0.0012(8) 0.0092(8) 0.0039(8)
C18 0.0386(9) 0.0489(10) 0.0420(10) -0.0038(8) 0.0116(8) 0.0029(8)
C19 0.0370(9) 0.0437(10) 0.0408(10) 0.0027(7) 0.0101(8) 0.0037(8)
C20 0.0385(9) 0.0451(10) 0.0419(10) -0.0012(7) 0.0176(8) 0.0048(8)
C21 0.0434(10) 0.0434(10) 0.0398(10) 0.0033(8) 0.0175(8) 0.0064(8)
C22 0.0472(11) 0.0605(12) 0.0560(12) 0.0004(9) 0.0212(9) 0.0140(10)
C23 0.0689(14) 0.0563(12) 0.0599(13) 0.0004(10) 0.0280(11) 0.0185(10)
C24 0.0639(14) 0.0566(12) 0.0574(13) 0.0101(10) 0.0180(11) 0.0204(10)
C25 0.0429(10) 0.0463(10) 0.0401(10) 0.0042(8) 0.0153(8) 0.0018(8)
C26 0.0362(9) 0.0579(12) 0.0427(10) 0.0030(8) 0.0122(8) 0.0074(9)
C27 0.0444(11) 0.0578(12) 0.0549(12) 0.0000(9) 0.0139(9) 0.0060(10)
C28 0.0532(13) 0.0732(15) 0.0738(16) -0.0093(11) 0.0109(11) 0.0233(12)
C29 0.0509(13) 0.108(2) 0.0790(17) -0.0087(13) 0.0210(12) 0.0368(16)
C30 0.0523(13) 0.121(2) 0.0781(17) 0.0143(14) 0.0368(12) 0.0258(16)
C31 0.0529(12) 0.0760(14) 0.0637(14) 0.0117(11) 0.0273(11) 0.0091(11)
N1 0.0366(8) 0.0545(9) 0.0479(9) -0.0018(7) 0.0097(7) 0.0160(7)
N2 0.0397(9) 0.0652(11) 0.0592(10) 0.0035(7) 0.0140(8) 0.0224(8)
N3 0.0402(9) 0.0675(11) 0.0562(10) 0.0019(7) 0.0156(7) 0.0217(8)
N4 0.0522(10) 0.0591(10) 0.0539(10) 0.0091(8) 0.0156(8) 0.0160(8)
O1 0.0361(6) 0.0490(7) 0.0437(7) 0.0021(5) 0.0146(5) 0.0119(6)

loop_
_atom_type_symbol
_atom_type_description
_atom_type_scat_dispersion_real
_atom_type_scat_dispersion_imag
_atom_type_scat_source
C C 0.0033 0.0016 'International Tables Vol C Tables 4.2.6.8 and 6.1.1.4'
H H 0.0000 0.0000 'International Tables Vol C Tables 4.2.6.8 and 6.1.1.4'
N N 0.0061 0.0033 'International Tables Vol C Tables 4.2.6.8 and 6.1.1.4'
O O 0.0106 0.0060 'International Tables Vol C Tables 4.2.6.8 and 6.1.1.4'

loop_
_geom_angle_atom_site_label_1
_geom_angle_atom_site_label_2
_geom_angle_atom_site_label_3
_geom_angle
C6 C1 C2 119.9(2)
C6 C1 H1 120.0
C2 C1 H1 120.0
C3 C2 C1 120.2(2)
C3 C2 H2 119.9
C1 C2 H2 119.9
C4 C3 C2 119.9(2)
C4 C3 H3 120.1
C2 C3 H3 120.1
C3 C4 C5 120.5(2)
C3 C4 H4 119.8
C5 C4 H4 119.8
C4 C5 C6 119.6(2)
C4 C5 H5 120.2
C6 C5 H5 120.2
C1 C6 C5 119.85(17)
C1 C6 N1 119.37(17)
C5 C6 N1 120.78(17)
C8 C7 C12 120.3(2)
C8 C7 H7 119.8
C12 C7 H7 119.8
C9 C8 C7 120.7(2)
C9 C8 H8 119.6
C7 C8 H8 119.6
C8 C9 C10 119.2(2)
C8 C9 H9 120.4
C10 C9 H9 120.4
C9 C10 C11 120.7(2)
C9 C10 H10 119.6
C11 C10 H10 119.6
C10 C11 C12 119.9(2)
C10 C11 H11 120.1
C12 C11 H11 120.1
C7 C12 C11 119.11(17)
C7 C12 N1 119.12(16)
C11 C12 N1 121.76(16)
N1 C13 C14 120.61(15)
N1 C13 C18 121.53(15)
C14 C13 C18 117.86(15)
C15 C14 C13 121.01(17)
C15 C14 H14 119.5
C13 C14 H14 119.5
C14 C15 C16 121.15(16)
C14 C15 H15 119.4
C16 C15 H15 119.4
C15 C16 C17 118.20(15)
C15 C16 C19 119.18(16)
C17 C16 C19 122.60(16)
C18 C17 C16 121.17(16)
C18 C17 H17 119.4
C16 C17 H17 119.4
C17 C18 C13 120.58(16)
C17 C18 H18 119.7
C13 C18 H18 119.7
N2 C19 O1 112.44(14)
N2 C19 C16 128.21(16)
O1 C19 C16 119.34(14)
N3 C20 O1 111.92(15)
N3 C20 C21 125.39(15)
O1 C20 C21 122.67(14)
C22 C21 C25 118.15(16)
C22 C21 C20 115.90(16)
C25 C21 C20 125.88(14)
C23 C22 C21 119.97(18)
C23 C22 H22 120.0
C21 C22 H22 120.0
C22 C23 C24 118.10(17)
C22 C23 H23 121.0
C24 C23 H23 121.0
N4 C24 C23 123.94(18)
N4 C24 H24 118.0
C23 C24 H24 118.0
N4 C25 C21 121.16(15)
N4 C25 C26 113.76(15)
C21 C25 C26 125.07(15)
C27 C26 C31 119.16(17)
C27 C26 C25 122.08(16)
C31 C26 C25 118.67(18)
C26 C27 C28 120.52(19)
C26 C27 H27 119.7
C28 C27 H27 119.7
C29 C28 C27 119.8(2)
C29 C28 H28 120.1
C27 C28 H28 120.1
C30 C29 C28 120.4(2)
C30 C29 H29 119.8
C28 C29 H29 119.8
C29 C30 C31 120.3(2)
C29 C30 H30 119.8
C31 C30 H30 119.8
C30 C31 C26 119.8(2)
C30 C31 H31 120.1
C26 C31 H31 120.1
C13 N1 C12 122.27(14)
C13 N1 C6 120.67(14)
C12 N1 C6 117.05(13)
C19 N2 N3 106.02(14)
C20 N3 N2 106.70(13)
C24 N4 C25 118.67(16)
C20 O1 C19 102.91(12)

loop_
_geom_bond_atom_site_label_1
_geom_bond_atom_site_label_2
_geom_bond_distance
_geom_bond_publ_flag
C1 C6 1.379(2) ?
C1 C2 1.381(3) ?
C1 H1 0.9300 ?
C2 C3 1.372(3) ?
C2 H2 0.9300 ?
C3 C4 1.372(3) ?
C3 H3 0.9300 ?
C4 C5 1.381(3) ?
C4 H4 0.9300 ?
C5 C6 1.382(2) ?
C5 H5 0.9300 ?
C6 N1 1.433(2) ?
C7 C8 1.374(3) ?
C7 C12 1.382(3) ?
C7 H7 0.9300 ?
C8 C9 1.368(3) ?
C8 H8 0.9300 ?
C9 C10 1.375(3) ?
C9 H9 0.9300 ?
C10 C11 1.381(3) ?
C10 H10 0.9300 ?
C11 C12 1.382(2) ?
C11 H11 0.9300 ?
C12 N1 1.425(2) ?
C13 N1 1.396(2) ?
C13 C14 1.400(2) ?
C13 C18 1.404(2) ?
C14 C15 1.374(2) ?
C14 H14 0.9300 ?
C15 C16 1.391(2) ?
C15 H15 0.9300 ?
C16 C17 1.393(2) ?
C16 C19 1.453(2) ?
C17 C18 1.379(2) ?
C17 H17 0.9300 ?
C18 H18 0.9300 ?
C19 N2 1.285(2) ?
C19 O1 1.3618(19) ?
C20 N3 1.287(2) ?
C20 O1 1.3609(18) ?
C20 C21 1.465(2) ?
C21 C22 1.395(2) ?
C21 C25 1.404(2) ?
C22 C23 1.370(2) ?
C22 H22 0.9300 ?
C23 C24 1.372(3) ?
C23 H23 0.9300 ?
C24 N4 1.328(2) ?
C24 H24 0.9300 ?
C25 N4 1.349(2) ?
C25 C26 1.489(2) ?
C26 C27 1.381(3) ?
C26 C31 1.391(2) ?
C27 C28 1.384(2) ?
C27 H27 0.9300 ?
C28 C29 1.377(3) ?
C28 H28 0.9300 ?
C29 C30 1.363(4) ?
C29 H29 0.9300 ?
C30 C31 1.390(3) ?
C30 H30 0.9300 ?
C31 H31 0.9300 ?
N2 N3 1.4049(19) yes

loop_
_geom_hbond_atom_site_label_D
_geom_hbond_atom_site_label_H
_geom_hbond_atom_site_label_A
_geom_hbond_site_symmetry_A
_geom_hbond_distance_DH
_geom_hbond_distance_HA
_geom_hbond_distance_DA
_geom_hbond_angle_DHA
C30 H30 N3 1_455 0.93 2.60 3.444(3) 151

loop_
_geom_torsion_atom_site_label_1
_geom_torsion_atom_site_label_2
_geom_torsion_atom_site_label_3
_geom_torsion_atom_site_label_4
_geom_torsion
C6 C1 C2 C3 0.1(3)
C1 C2 C3 C4 -0.7(3)
C2 C3 C4 C5 0.3(3)
C3 C4 C5 C6 0.7(3)
C2 C1 C6 C5 0.8(3)
C2 C1 C6 N1 179.97(17)
C4 C5 C6 C1 -1.2(3)
C4 C5 C6 N1 179.64(17)
C12 C7 C8 C9 0.0(3)
C7 C8 C9 C10 -1.3(4)
C8 C9 C10 C11 1.3(3)
C9 C10 C11 C12 0.0(3)
C8 C7 C12 C11 1.4(3)
C8 C7 C12 N1 -179.61(18)
C10 C11 C12 C7 -1.4(3)
C10 C11 C12 N1 179.64(17)
N1 C13 C14 C15 -179.51(16)
C18 C13 C14 C15 0.2(3)
C13 C14 C15 C16 1.0(3)
C14 C15 C16 C17 -0.9(3)
C14 C15 C16 C19 -179.44(16)
C15 C16 C17 C18 -0.4(3)
C19 C16 C17 C18 178.07(15)
C16 C17 C18 C13 1.6(3)
N1 C13 C18 C17 178.21(16)
C14 C13 C18 C17 -1.5(3)
C15 C16 C19 N2 26.5(3)
C17 C16 C19 N2 -151.98(19)
C15 C16 C19 O1 -152.41(16)
C17 C16 C19 O1 29.2(3)
N3 C20 C21 C22 -3.2(3)
O1 C20 C21 C22 175.04(16)
N3 C20 C21 C25 179.62(18)
O1 C20 C21 C25 -2.1(3)
C25 C21 C22 C23 0.1(3)
C20 C21 C22 C23 -177.31(18)
C21 C22 C23 C24 0.6(3)
C22 C23 C24 N4 -0.6(3)
C22 C21 C25 N4 -0.8(3)
C20 C21 C25 N4 176.26(17)
C22 C21 C25 C26 -179.94(17)
C20 C21 C25 C26 -2.8(3)
N4 C25 C26 C27 120.63(19)
C21 C25 C26 C27 -60.2(3)
N4 C25 C26 C31 -55.9(2)
C21 C25 C26 C31 123.3(2)
C31 C26 C27 C28 0.0(3)
C25 C26 C27 C28 -176.47(17)
C26 C27 C28 C29 -0.6(3)
C27 C28 C29 C30 0.4(3)
C28 C29 C30 C31 0.4(4)
C29 C30 C31 C26 -0.9(3)
C27 C26 C31 C30 0.7(3)
C25 C26 C31 C30 177.32(18)
C14 C13 N1 C12 165.61(16)
C18 C13 N1 C12 -14.1(3)
C14 C13 N1 C6 -15.2(3)
C18 C13 N1 C6 165.11(17)
C7 C12 N1 C13 130.57(19)
C11 C12 N1 C13 -50.4(2)
C7 C12 N1 C6 -48.6(2)
C11 C12 N1 C6 130.35(19)
C1 C6 N1 C13 122.93(18)
C5 C6 N1 C13 -57.9(2)
C1 C6 N1 C12 -57.9(2)
C5 C6 N1 C12 121.29(19)
O1 C19 N2 N3 1.0(2)
C16 C19 N2 N3 -177.91(18)
O1 C20 N3 N2 0.8(2)
C21 C20 N3 N2 179.18(17)
C19 N2 N3 C20 -1.1(2)
C23 C24 N4 C25 -0.2(3)
C21 C25 N4 C24 0.9(3)
C26 C25 N4 C24 -179.92(17)
N3 C20 O1 C19 -0.16(19)
C21 C20 O1 C19 -178.64(16)
N2 C19 O1 C20 -0.57(19)
C16 C19 O1 C20 178.46(15)

loop_
_cod_related_entry_id
_cod_related_entry_database
_cod_related_entry_code
1 ChemSpider 21120180
